data_7008935
loop_
_publ_author_name
'Drew, Michael G. B.'
'Iveson, Peter B.'
'Hudson, Michael J.'
'Liljenzin, Jan Olov'
'Spjuth, Lena'
'Cordier, Pierre-Yves'
'Enarsson, \%Asa'
'Hill, Cl\'ement'
'Madic, Charles'

_publ_section_title
;
 Separation of americium(III) from europium(III) with tridentate
 heterocyclic nitrogen ligands and crystallographic studies of
 complexes formed by 2,2'&#x2236;6',2&#x2033;-terpyridine with the
 lanthanides
;
_journal_issue 5
_journal_name_full 'Journal of the Chemical Society, Dalton Transactions'
_journal_page_first 821
_journal_paper_doi 10.1039/a907077j
_journal_year 2000
_chemical_formula_sum 'C49 H39 N17 O18 Tb2'
_chemical_formula_weight 1471.81
_chemical_name_systematic
; 
 ? 
;
_space_group_IT_number 2
_symmetry_cell_setting triclinic
_symmetry_space_group_name_Hall '-P 1'
_symmetry_space_group_name_H-M 'P -1'
_atom_sites_solution_hydrogens geom
_atom_sites_solution_primary direct
_atom_sites_solution_secondary difmap
_audit_creation_method SHELXL-97
_cell_angle_alpha 106.012(10)
_cell_angle_beta 95.798(10)
_cell_angle_gamma 95.867(10)
_cell_formula_units_Z 2
_cell_length_a 11.087(12)
_cell_length_b 16.01(2)
_cell_length_c 16.226(17)
_cell_measurement_reflns_used n/a
_cell_measurement_temperature 298(2)
_cell_volume 2729(5)
_computing_cell_refinement XDS
_computing_data_collection 'XDS (Kabsch, 1991)'
_computing_data_reduction XDS
_computing_molecular_graphics PLATON(Spek,1994)
_computing_structure_refinement 'SHELXL-93 (Sheldrick, 1993)'
_computing_structure_solution 'SHELXS-86 (Sheldrick, 1990)'
_diffrn_ambient_temperature 298(2)
_diffrn_measurement_device 'Marresearch Image Plate'
_diffrn_measurement_method '95 frames at 2^o intervals, counting time 2 min.'
_diffrn_radiation_monochromator graphite
_diffrn_radiation_source 'fine-focus sealed tube'
_diffrn_radiation_type MoK\a
_diffrn_radiation_wavelength 0.71073
_diffrn_reflns_av_R_equivalents 0.0000
_diffrn_reflns_av_sigmaI/netI 0.0261
_diffrn_reflns_limit_h_max 13
_diffrn_reflns_limit_h_min 0
_diffrn_reflns_limit_k_max 18
_diffrn_reflns_limit_k_min -18
_diffrn_reflns_limit_l_max 19
_diffrn_reflns_limit_l_min -19
_diffrn_reflns_number 8460
_diffrn_reflns_theta_max 25.90
_diffrn_reflns_theta_min 2.13
_diffrn_standards_number n/a
_exptl_absorpt_coefficient_mu 2.662
_exptl_absorpt_correction_T_max 1.00
_exptl_absorpt_correction_T_min 0.47
_exptl_absorpt_correction_type 'DIFABS, (Walker and Stuart, 1983) '
_exptl_crystal_density_diffrn 1.792
_exptl_crystal_density_method 'not measured'
_exptl_crystal_F_000 1452
_exptl_crystal_size_max 0.20
_exptl_crystal_size_mid 0.20
_exptl_crystal_size_min 0.18
_refine_diff_density_max 1.976
_refine_diff_density_min -1.116
_refine_diff_density_rms 0.128
_refine_ls_extinction_coef 0.0018(2)
_refine_ls_extinction_expression Fc^*^=kFc[1+0.001xFc^2^\l^3^/sin(2\q)]^-1/4^
_refine_ls_extinction_method SHELXL
_refine_ls_goodness_of_fit_ref 1.052
_refine_ls_hydrogen_treatment mixed
_refine_ls_matrix_type full
_refine_ls_number_parameters 763
_refine_ls_number_reflns 8460
_refine_ls_number_restraints 0
_refine_ls_restrained_S_all 1.052
_refine_ls_R_factor_all 0.0582
_refine_ls_R_factor_gt 0.0423
_refine_ls_shift/su_max 0.022
_refine_ls_shift/su_mean 0.000
_refine_ls_structure_factor_coef Fsqd
_refine_ls_weighting_details 'w=1/[\s^2^(Fo^2^)+(0.0700P)^2^+10.1260P] where P=(Fo^2^+2Fc^2^)/3'
_refine_ls_weighting_scheme calc
_refine_ls_wR_factor_gt 0.1144
_refine_ls_wR_factor_ref 0.1237
_reflns_number_gt 6876
_reflns_number_total 8460
_reflns_threshold_expression >2sigma(I)
_cod_data_source_file a907077j.txt
_cod_data_source_block 2-Tb
_cod_depositor_comments
;
The following automatic conversions were performed:

'_refine_ls_weighting_scheme' value 'calc
w=1/[\s^2^(Fo^2^)+(0.0700P)^2^+10.1260P] where P=(Fo^2^+2Fc^2^)/3'
was changed to 'calc'. New tag '_refine_ls_weighting_details' was
created. The value of the new tag was set to
'w=1/[\s^2^(Fo^2^)+(0.0700P)^2^+10.1260P] where P=(Fo^2^+2Fc^2^)/3'.

Automatic conversion script
Id: cif_fix_values 3143 2015-03-26 13:38:13Z robertas 
;
_cod_original_cell_volume 2728(5)
_cod_original_sg_symbol_H-M P-1
_cod_database_code 7008935

loop_
_symmetry_equiv_pos_as_xyz
'x, y, z'
'-x, -y, -z'

loop_
_atom_site_label
_atom_site_type_symbol
_atom_site_fract_x
_atom_site_fract_y
_atom_site_fract_z
_atom_site_U_iso_or_equiv
_atom_site_adp_type
_atom_site_occupancy
_atom_site_calc_flag
_atom_site_refinement_flags
_atom_site_disorder_assembly
_atom_site_disorder_group
Tb1 Tb 0.06998(3) 0.356778(19) 0.226276(17) 0.03387(12) Uani 1 d . . .
O11 O 0.1295(5) 0.5095(3) 0.3200(3) 0.0461(11) Uani 1 d . . .
N13 N 0.0678(6) 0.5469(4) 0.2733(4) 0.0460(14) Uani 1 d . . .
O12 O 0.0044(5) 0.4975(3) 0.2047(3) 0.0483(12) Uani 1 d . . .
O14 O 0.0712(7) 0.6272(4) 0.2949(4) 0.0712(17) Uani 1 d . . .
O21 O 0.0755(5) 0.2055(3) 0.2471(3) 0.0532(13) Uani 1 d . . .
O22 O 0.1308(5) 0.2247(3) 0.1297(3) 0.0542(13) Uani 1 d . . .
N23 N 0.1184(7) 0.1744(4) 0.1781(4) 0.0576(17) Uani 1 d . . .
O24 O 0.1502(10) 0.1022(4) 0.1577(4) 0.107(3) Uani 1 d . . .
N11 N 0.2178(6) 0.4351(4) 0.1508(4) 0.0479(14) Uani 1 d . . .
C12 C 0.3182(7) 0.4867(5) 0.1972(5) 0.0556(19) Uani 1 d . . .
H12 H 0.3369 0.4867 0.2544 0.067 Uiso 1 calc R . .
C13 C 0.3969(10) 0.5404(7) 0.1656(8) 0.082(3) Uani 1 d . . .
H13 H 0.4671 0.5742 0.1994 0.099 Uiso 1 calc R . .
C14 C 0.3650(13) 0.5406(10) 0.0825(10) 0.119(5) Uani 1 d . . .
H14 H 0.4143 0.5758 0.0587 0.143 Uiso 1 calc R . .
C15 C 0.2617(11) 0.4899(9) 0.0331(8) 0.098(4) Uani 1 d . . .
H15 H 0.2418 0.4897 -0.0240 0.118 Uiso 1 calc R . .
C16 C 0.1869(7) 0.4386(5) 0.0698(5) 0.0522(18) Uani 1 d . . .
N21 N 0.0033(6) 0.3407(4) 0.0646(3) 0.0426(13) Uani 1 d . . .
C26 C 0.0717(7) 0.3838(5) 0.0207(4) 0.0488(18) Uani 1 d . . .
C24 C -0.0753(11) 0.3303(7) -0.1053(5) 0.078(3) Uani 1 d . . .
H24 H -0.1016 0.3266 -0.1626 0.094 Uiso 1 calc R . .
C25 C 0.0342(10) 0.3789(6) -0.0645(5) 0.069(2) Uani 1 d . . .
H25 H 0.0828 0.4083 -0.0940 0.083 Uiso 1 calc R . .
C22 C -0.1020(7) 0.2909(5) 0.0239(4) 0.0469(17) Uani 1 d . . .
C23 C -0.1463(8) 0.2869(6) -0.0610(5) 0.061(2) Uani 1 d . . .
H23 H -0.2222 0.2555 -0.0871 0.073 Uiso 1 calc R . .
N31 N -0.1279(6) 0.2561(4) 0.1563(3) 0.0454(14) Uani 1 d . . .
C32 C -0.1842(7) 0.2096(5) 0.2018(5) 0.0511(18) Uani 1 d . . .
H32 H -0.1556 0.2215 0.2603 0.061 Uiso 1 calc R . .
C33 C -0.2828(8) 0.1447(5) 0.1663(5) 0.0573(19) Uani 1 d . . .
H33 H -0.3217 0.1149 0.2001 0.069 Uiso 1 calc R . .
C34 C -0.3206(8) 0.1263(6) 0.0801(6) 0.067(2) Uani 1 d . . .
H34 H -0.3841 0.0812 0.0535 0.081 Uiso 1 calc R . .
C35 C -0.2658(8) 0.1736(6) 0.0318(5) 0.060(2) Uani 1 d . . .
H35 H -0.2935 0.1624 -0.0267 0.072 Uiso 1 calc R . .
C36 C -0.1685(7) 0.2381(4) 0.0719(4) 0.0428(16) Uani 1 d . . .
N41 N -0.1066(5) 0.4020(4) 0.3118(3) 0.0415(13) Uani 1 d . . .
C42 C -0.2041(7) 0.4276(5) 0.2752(5) 0.0480(17) Uani 1 d . . .
H42 H -0.2062 0.4285 0.2180 0.058 Uiso 1 calc R . .
C43 C -0.3009(7) 0.4525(5) 0.3176(5) 0.0535(18) Uani 1 d . . .
H43 H -0.3677 0.4689 0.2893 0.064 Uiso 1 calc R . .
C44 C -0.2982(7) 0.4530(5) 0.4017(6) 0.058(2) Uani 1 d . . .
H44 H -0.3632 0.4698 0.4317 0.070 Uiso 1 calc R . .
C45 C -0.1993(7) 0.4286(5) 0.4417(5) 0.0516(18) Uani 1 d . . .
H45 H -0.1955 0.4297 0.4995 0.062 Uiso 1 calc R . .
C46 C -0.1031(6) 0.4018(4) 0.3949(4) 0.0379(14) Uani 1 d . . .
N51 N 0.0969(5) 0.3592(3) 0.3871(3) 0.0327(11) Uani 1 d . . .
C52 C 0.0054(6) 0.3743(4) 0.4349(4) 0.0360(14) Uani 1 d . . .
C53 C 0.0149(7) 0.3660(5) 0.5179(4) 0.0484(17) Uani 1 d . . .
H53 H -0.0502 0.3763 0.5496 0.058 Uiso 1 calc R . .
C54 C 0.1177(8) 0.3431(5) 0.5538(4) 0.0540(19) Uani 1 d . . .
H54 H 0.1239 0.3375 0.6096 0.065 Uiso 1 calc R . .
C55 C 0.2123(7) 0.3283(5) 0.5054(4) 0.0494(18) Uani 1 d . . .
H55 H 0.2844 0.3134 0.5286 0.059 Uiso 1 calc R . .
C56 C 0.2000(6) 0.3356(4) 0.4216(4) 0.0382(14) Uani 1 d . . .
N61 N 0.2826(5) 0.3317(4) 0.2887(4) 0.0426(13) Uani 1 d . . .
C62 C 0.2991(6) 0.3163(4) 0.3660(4) 0.0399(15) Uani 1 d . . .
C63 C 0.3963(8) 0.2788(5) 0.3904(5) 0.057(2) Uani 1 d . . .
H63 H 0.4046 0.2683 0.4442 0.068 Uiso 1 calc R . .
C64 C 0.4830(8) 0.2561(6) 0.3353(6) 0.069(2) Uani 1 d . . .
H64 H 0.5498 0.2305 0.3511 0.082 Uiso 1 calc R . .
C65 C 0.4673(8) 0.2726(7) 0.2570(6) 0.069(2) Uani 1 d . . .
H65 H 0.5241 0.2591 0.2187 0.083 Uiso 1 calc R . .
C66 C 0.3665(7) 0.3094(6) 0.2356(5) 0.057(2) Uani 1 d . . .
H66 H 0.3560 0.3193 0.1816 0.069 Uiso 1 calc R . .
Tb2 Tb -0.31883(3) -0.10233(2) 0.301056(19) 0.04170(13) Uani 1 d . . .
O31 O -0.3821(7) 0.0449(5) 0.3968(4) 0.0803(19) Uani 1 d . . .
O32 O -0.2140(5) 0.0499(3) 0.3447(3) 0.0540(13) Uani 1 d . . .
N33 N -0.2908(7) 0.0907(5) 0.3854(4) 0.0603(18) Uani 1 d . . .
O34 O -0.2754(8) 0.1711(5) 0.4106(5) 0.095(2) Uani 1 d . . .
O41 O -0.2588(5) -0.2450(4) 0.2067(4) 0.0608(14) Uani 1 d . . .
N43 N -0.2882(7) -0.2908(5) 0.2548(5) 0.0618(18) Uani 1 d . . .
O42 O -0.3192(6) -0.2499(4) 0.3273(4) 0.0704(17) Uani 1 d . . .
O44 O -0.2861(8) -0.3702(5) 0.2355(6) 0.102(3) Uani 1 d . . .
O52 O -0.5247(5) -0.1400(4) 0.3366(3) 0.0587(14) Uani 1 d . . .
O51 O -0.4974(5) -0.2076(4) 0.2080(3) 0.0580(14) Uani 1 d . . .
O54 O -0.6739(5) -0.2330(4) 0.2497(4) 0.0728(17) Uani 1 d . . .
N53 N -0.5687(6) -0.1946(5) 0.2644(4) 0.0546(16) Uani 1 d . . .
O61 O -0.4309(6) -0.0290(5) 0.2167(4) 0.0766(19) Uani 1 d . . .
N63 N -0.5320(7) -0.0344(5) 0.1739(4) 0.0618(19) Uani 1 d . . .
O64 O -0.6304(6) -0.0573(6) 0.1954(5) 0.091(2) Uani 1 d . . .
O62 O -0.5295(9) -0.0251(9) 0.1026(6) 0.168(6) Uani 1 d . . .
N81 N -0.0975(5) -0.1060(4) 0.3500(4) 0.0422(13) Uani 1 d . . .
C82 C -0.0629(7) -0.1135(5) 0.4295(4) 0.0446(16) Uani 1 d . . .
C83 C 0.0499(7) -0.1359(5) 0.4504(6) 0.058(2) Uani 1 d . . .
H83 H 0.0708 -0.1437 0.5045 0.070 Uiso 1 calc R . .
C84 C 0.1320(8) -0.1469(6) 0.3916(6) 0.067(2) Uani 1 d . . .
H84 H 0.2085 -0.1624 0.4052 0.080 Uiso 1 calc R . .
C85 C 0.0988(8) -0.1343(6) 0.3115(6) 0.066(2) Uani 1 d . . .
H85 H 0.1536 -0.1399 0.2712 0.079 Uiso 1 calc R . .
C86 C -0.0161(7) -0.1136(5) 0.2925(5) 0.0486(17) Uani 1 d . . .
C92 C -0.1551(6) -0.0998(4) 0.4908(4) 0.0425(15) Uani 1 d . . .
C93 C -0.1265(8) -0.0968(5) 0.5773(5) 0.056(2) Uani 1 d . . .
H93 H -0.0491 -0.1063 0.5974 0.067 Uiso 1 calc R . .
C94 C -0.2116(9) -0.0800(6) 0.6321(5) 0.061(2) Uani 1 d . . .
H94 H -0.1937 -0.0787 0.6897 0.073 Uiso 1 calc R . .
C95 C -0.3242(8) -0.0650(6) 0.6010(5) 0.061(2) Uani 1 d . . .
H95 H -0.3833 -0.0521 0.6376 0.074 Uiso 1 calc R . .
C96 C -0.3489(8) -0.0692(6) 0.5153(5) 0.058(2) Uani 1 d . . .
H96 H -0.4260 -0.0594 0.4948 0.070 Uiso 1 calc R . .
N91 N -0.2664(5) -0.0869(4) 0.4597(4) 0.0461(14) Uani 1 d . . .
N71 N -0.1735(6) -0.0839(4) 0.1950(4) 0.0470(14) Uani 1 d . . .
C72 C -0.0568(7) -0.0961(5) 0.2095(5) 0.0502(18) Uani 1 d . . .
C73 C 0.0239(9) -0.0935(6) 0.1484(6) 0.070(2) Uani 1 d . . .
H73 H 0.1052 -0.1013 0.1597 0.084 Uiso 1 calc R . .
C74 C -0.0196(11) -0.0793(6) 0.0720(6) 0.078(3) Uani 1 d . . .
H74 H 0.0326 -0.0772 0.0309 0.093 Uiso 1 calc R . .
C75 C -0.1388(11) -0.0682(6) 0.0561(5) 0.074(3) Uani 1 d . . .
H75 H -0.1698 -0.0599 0.0039 0.089 Uiso 1 calc R . .
C76 C -0.2113(8) -0.0695(5) 0.1184(5) 0.0566(19) Uani 1 d . . .
H76 H -0.2920 -0.0600 0.1080 0.068 Uiso 1 calc R . .
N100 N 0.4498(10) 0.5492(8) 0.4126(7) 0.110(4) Uani 1 d . . .
C101 C 0.4159(8) 0.6138(8) 0.4144(5) 0.067(2) Uani 1 d . . .
C102 C 0.3698(12) 0.6938(8) 0.4175(8) 0.098(4) Uani 1 d . . .
H10A H 0.3456 0.7179 0.4735 0.118 Uiso 1 calc R . .
H10B H 0.3003 0.6833 0.3738 0.118 Uiso 1 calc R . .
H10C H 0.4322 0.7346 0.4074 0.118 Uiso 1 calc R . .
N200 N -0.4155(11) 0.3671(8) 0.0882(7) 0.108(3) Uiso 1 d . . .
C201 C -0.4920(11) 0.3184(8) 0.0464(7) 0.082(3) Uiso 1 d . . .
C202 C -0.5922(13) 0.2531(10) -0.0074(9) 0.122(5) Uiso 1 d . . .
H20A H -0.6215 0.2715 -0.0564 0.147 Uiso 1 calc R . .
H20B H -0.6576 0.2476 0.0261 0.147 Uiso 1 calc R . .
H20C H -0.5631 0.1975 -0.0270 0.147 Uiso 1 calc R . .

loop_
_atom_site_aniso_label
_atom_site_aniso_U_11
_atom_site_aniso_U_22
_atom_site_aniso_U_33
_atom_site_aniso_U_23
_atom_site_aniso_U_13
_atom_site_aniso_U_12
Tb1 0.0375(2) 0.03325(19) 0.03051(16) 0.00874(11) 0.00400(12) 0.00511(12)
O11 0.055(3) 0.037(3) 0.043(2) 0.0087(19) 0.004(2) 0.006(2)
N13 0.063(4) 0.035(4) 0.046(3) 0.015(2) 0.022(3) 0.013(3)
O12 0.055(3) 0.049(3) 0.045(3) 0.018(2) 0.007(2) 0.010(2)
O14 0.123(6) 0.038(4) 0.062(3) 0.017(2) 0.033(3) 0.022(3)
O21 0.068(4) 0.049(3) 0.041(3) 0.015(2) -0.003(2) 0.007(2)
O22 0.078(4) 0.045(3) 0.038(2) 0.006(2) 0.003(2) 0.022(3)
N23 0.085(5) 0.040(4) 0.045(3) 0.010(3) -0.007(3) 0.018(3)
O24 0.211(10) 0.048(4) 0.065(4) 0.010(3) 0.005(5) 0.060(5)
N11 0.051(4) 0.051(4) 0.045(3) 0.018(3) 0.015(3) 0.005(3)
C12 0.049(5) 0.047(5) 0.062(4) 0.005(3) 0.008(4) -0.005(3)
C13 0.067(7) 0.078(7) 0.109(8) 0.041(6) 0.019(6) -0.005(5)
C14 0.101(10) 0.143(13) 0.141(11) 0.094(10) 0.033(9) -0.022(9)
C15 0.085(8) 0.131(11) 0.104(8) 0.079(8) 0.024(6) -0.009(7)
C16 0.055(5) 0.055(5) 0.056(4) 0.024(3) 0.022(4) 0.015(4)
N21 0.064(4) 0.035(3) 0.030(3) 0.010(2) 0.006(2) 0.012(3)
C26 0.066(5) 0.049(5) 0.039(3) 0.019(3) 0.015(3) 0.018(4)
C24 0.117(9) 0.073(7) 0.040(4) 0.022(4) -0.011(5) -0.002(6)
C25 0.103(8) 0.066(6) 0.046(4) 0.026(4) 0.020(4) 0.008(5)
C22 0.056(5) 0.042(4) 0.042(3) 0.008(3) 0.002(3) 0.015(3)
C23 0.071(6) 0.068(6) 0.040(4) 0.014(3) -0.003(4) 0.008(4)
N31 0.048(4) 0.044(4) 0.040(3) 0.008(2) 0.000(2) -0.001(3)
C32 0.051(5) 0.053(5) 0.048(4) 0.015(3) 0.008(3) -0.006(3)
C33 0.058(5) 0.045(5) 0.065(5) 0.014(3) 0.008(4) -0.003(3)
C34 0.050(6) 0.063(6) 0.079(6) 0.020(4) -0.009(4) -0.017(4)
C35 0.060(6) 0.058(5) 0.049(4) 0.001(3) -0.012(4) 0.007(4)
C36 0.053(5) 0.025(4) 0.045(3) 0.003(2) 0.001(3) 0.002(3)
N41 0.040(4) 0.043(3) 0.041(3) 0.012(2) 0.001(2) 0.006(2)
C42 0.051(5) 0.044(4) 0.047(4) 0.012(3) 0.000(3) 0.007(3)
C43 0.040(5) 0.047(5) 0.074(5) 0.017(4) 0.008(4) 0.012(3)
C44 0.041(5) 0.057(5) 0.080(5) 0.015(4) 0.027(4) 0.014(4)
C45 0.058(5) 0.050(5) 0.051(4) 0.015(3) 0.021(3) 0.014(4)
C46 0.039(4) 0.036(4) 0.037(3) 0.009(2) 0.009(3) 0.001(3)
N51 0.035(3) 0.030(3) 0.032(2) 0.0073(19) 0.001(2) 0.004(2)
C52 0.040(4) 0.030(4) 0.035(3) 0.006(2) 0.006(3) 0.004(3)
C53 0.056(5) 0.050(4) 0.040(3) 0.012(3) 0.011(3) 0.009(3)
C54 0.072(6) 0.059(5) 0.032(3) 0.017(3) 0.005(3) 0.007(4)
C55 0.058(5) 0.051(5) 0.039(3) 0.015(3) -0.006(3) 0.015(3)
C56 0.043(4) 0.031(4) 0.036(3) 0.004(2) 0.000(3) 0.007(3)
N61 0.036(3) 0.046(4) 0.049(3) 0.016(2) 0.008(2) 0.011(2)
C62 0.035(4) 0.039(4) 0.040(3) 0.007(3) -0.006(3) 0.004(3)
C63 0.049(5) 0.060(5) 0.056(4) 0.014(4) -0.006(4) 0.010(4)
C64 0.044(5) 0.076(6) 0.087(6) 0.025(5) 0.001(4) 0.019(4)
C65 0.048(6) 0.087(7) 0.077(6) 0.018(5) 0.024(4) 0.027(5)
C66 0.046(5) 0.065(6) 0.068(5) 0.024(4) 0.020(4) 0.017(4)
TB2 0.0344(2) 0.0494(2) 0.04229(19) 0.01571(14) 0.00307(14) 0.00533(14)
O31 0.063(5) 0.105(6) 0.087(5) 0.036(4) 0.024(4) 0.039(4)
O32 0.042(3) 0.050(3) 0.062(3) 0.002(2) 0.005(2) 0.010(2)
N33 0.058(5) 0.073(6) 0.051(4) 0.015(3) 0.000(3) 0.031(4)
O34 0.116(6) 0.065(5) 0.091(5) -0.001(3) -0.011(4) 0.050(4)
O41 0.056(4) 0.051(4) 0.075(4) 0.018(3) 0.007(3) 0.006(3)
N43 0.057(5) 0.051(5) 0.073(5) 0.020(3) -0.014(4) 0.002(3)
O42 0.074(4) 0.072(4) 0.071(4) 0.039(3) -0.002(3) 0.002(3)
O44 0.117(7) 0.039(5) 0.143(7) 0.026(4) -0.004(5) 0.009(4)
O52 0.046(3) 0.081(4) 0.048(3) 0.016(3) 0.008(2) 0.008(3)
O51 0.042(3) 0.077(4) 0.054(3) 0.019(3) 0.004(2) 0.007(3)
O54 0.036(4) 0.088(5) 0.086(4) 0.021(3) 0.003(3) -0.011(3)
N53 0.040(4) 0.068(5) 0.056(4) 0.024(3) 0.004(3) -0.003(3)
O61 0.051(4) 0.105(5) 0.083(4) 0.054(4) -0.013(3) -0.001(3)
N63 0.067(6) 0.068(5) 0.049(4) 0.026(3) -0.011(3) -0.006(4)
O64 0.051(4) 0.140(7) 0.091(5) 0.044(5) 0.015(4) 0.025(4)
O62 0.125(8) 0.274(14) 0.102(6) 0.113(8) -0.046(6) -0.097(8)
N81 0.026(3) 0.034(3) 0.063(3) 0.009(2) 0.002(2) 0.005(2)
C82 0.036(4) 0.037(4) 0.052(4) 0.005(3) -0.006(3) 0.001(3)
C83 0.040(5) 0.050(5) 0.079(5) 0.013(4) -0.006(4) 0.011(3)
C84 0.037(5) 0.060(6) 0.096(7) 0.008(4) -0.006(4) 0.021(4)
C85 0.044(6) 0.056(6) 0.093(6) 0.006(4) 0.018(4) 0.017(4)
C86 0.029(4) 0.041(4) 0.070(5) 0.005(3) 0.011(3) 0.004(3)
C92 0.037(4) 0.038(4) 0.050(4) 0.013(3) -0.005(3) 0.004(3)
C93 0.054(5) 0.054(5) 0.054(4) 0.017(3) -0.013(4) 0.003(4)
C94 0.078(7) 0.058(5) 0.045(4) 0.017(3) 0.002(4) 0.003(4)
C95 0.065(6) 0.068(6) 0.051(4) 0.016(4) 0.013(4) 0.004(4)
C96 0.052(5) 0.073(6) 0.052(4) 0.021(4) 0.010(4) 0.012(4)
N91 0.038(4) 0.055(4) 0.045(3) 0.017(3) -0.001(3) 0.007(3)
N71 0.053(4) 0.042(4) 0.045(3) 0.009(2) 0.013(3) 0.006(3)
C72 0.047(5) 0.033(4) 0.067(5) 0.006(3) 0.019(4) 0.003(3)
C73 0.060(6) 0.069(6) 0.082(6) 0.014(4) 0.036(5) 0.013(4)
C74 0.102(9) 0.063(6) 0.070(6) 0.014(4) 0.044(6) 0.009(5)
C75 0.114(9) 0.064(6) 0.049(4) 0.015(4) 0.032(5) 0.017(5)
C76 0.055(5) 0.053(5) 0.058(4) 0.008(3) 0.009(4) 0.009(4)
N100 0.087(8) 0.129(10) 0.098(7) 0.002(6) -0.007(5) 0.049(7)
C101 0.041(5) 0.096(8) 0.057(5) 0.011(4) 0.000(4) 0.013(5)
C102 0.117(10) 0.078(8) 0.100(8) 0.035(6) -0.014(7) 0.011(7)

loop_
_atom_type_symbol
_atom_type_description
_atom_type_scat_dispersion_real
_atom_type_scat_dispersion_imag
_atom_type_scat_source
C C 0.0033 0.0016 'International Tables Vol C Tables 4.2.6.8 and 6.1.1.4'
H H 0.0000 0.0000 'International Tables Vol C Tables 4.2.6.8 and 6.1.1.4'
N N 0.0061 0.0033 'International Tables Vol C Tables 4.2.6.8 and 6.1.1.4'
O O 0.0106 0.0060 'International Tables Vol C Tables 4.2.6.8 and 6.1.1.4'
Tb Tb -0.1723 4.1537 'International Tables Vol C Tables 4.2.6.8 and 6.1.1.4'

loop_
_geom_angle_atom_site_label_1
_geom_angle_atom_site_label_2
_geom_angle_atom_site_label_3
_geom_angle
_geom_angle_site_symmetry_1
_geom_angle_site_symmetry_3
_geom_angle_publ_flag
O22 Tb1 O11 148.29(18) . . ?
O22 Tb1 O12 133.96(17) . . ?
O11 Tb1 O12 51.11(17) . . ?
O22 Tb1 O21 50.87(18) . . ?
O11 Tb1 O21 135.09(16) . . ?
O12 Tb1 O21 164.88(18) . . ?
O22 Tb1 N31 74.1(2) . . ?
O11 Tb1 N31 136.93(18) . . ?
O12 Tb1 N31 97.7(2) . . ?
O21 Tb1 N31 68.90(19) . . ?
O22 Tb1 N41 139.28(19) . . ?
O11 Tb1 N41 71.66(18) . . ?
O12 Tb1 N41 69.19(17) . . ?
O21 Tb1 N41 98.60(18) . . ?
N31 Tb1 N41 69.2(2) . . ?
O22 Tb1 N11 82.6(2) . . ?
O11 Tb1 N11 72.45(19) . . ?
O12 Tb1 N11 66.22(19) . . ?
O21 Tb1 N11 127.10(19) . . ?
N31 Tb1 N11 126.81(19) . . ?
N41 Tb1 N11 134.1(2) . . ?
O22 Tb1 N61 70.64(18) . . ?
O11 Tb1 N61 84.55(18) . . ?
O12 Tb1 N61 128.20(18) . . ?
O21 Tb1 N61 65.99(18) . . ?
N31 Tb1 N61 133.9(2) . . ?
N41 Tb1 N61 126.42(18) . . ?
N11 Tb1 N61 76.7(2) . . ?
O22 Tb1 N51 113.14(16) . . ?
O11 Tb1 N51 70.03(16) . . ?
O12 Tb1 N51 112.64(15) . . ?
O21 Tb1 N51 66.75(15) . . ?
N31 Tb1 N51 106.22(17) . . ?
N41 Tb1 N51 63.17(17) . . ?
N11 Tb1 N51 126.93(18) . . ?
N61 Tb1 N51 63.70(17) . . ?
O22 Tb1 N21 67.49(17) . . ?
O11 Tb1 N21 115.32(17) . . ?
O12 Tb1 N21 68.43(16) . . ?
O21 Tb1 N21 109.33(16) . . ?
N31 Tb1 N21 63.62(19) . . ?
N41 Tb1 N21 109.12(19) . . ?
N11 Tb1 N21 63.3(2) . . ?
N61 Tb1 N21 124.46(18) . . ?
N51 Tb1 N21 169.59(18) . . ?
N13 O11 Tb1 97.3(4) . . ?
O14 N13 O12 122.4(6) . . ?
O14 N13 O11 120.7(6) . . ?
O12 N13 O11 116.9(6) . . ?
N13 O12 Tb1 94.7(4) . . ?
N23 O21 Tb1 94.8(4) . . ?
N23 O22 Tb1 98.0(4) . . ?
O24 N23 O21 123.6(7) . . ?
O24 N23 O22 120.2(7) . . ?
O21 N23 O22 116.1(6) . . ?
C12 N11 C16 118.0(7) . . ?
C12 N11 Tb1 119.4(5) . . ?
C16 N11 Tb1 121.5(5) . . ?
N11 C12 C13 124.4(8) . . ?
C14 C13 C12 116.2(10) . . ?
C13 C14 C15 121.3(9) . . ?
C14 C15 C16 119.1(10) . . ?
N11 C16 C15 121.0(9) . . ?
N11 C16 C26 117.1(6) . . ?
C15 C16 C26 122.0(8) . . ?
C22 N21 C26 119.1(6) . . ?
C22 N21 Tb1 119.9(4) . . ?
C26 N21 Tb1 120.9(5) . . ?
N21 C26 C25 121.4(8) . . ?
N21 C26 C16 116.5(6) . . ?
C25 C26 C16 122.1(7) . . ?
C25 C24 C23 119.7(7) . . ?
C24 C25 C26 119.4(8) . . ?
N21 C22 C23 121.5(7) . . ?
N21 C22 C36 117.4(6) . . ?
C23 C22 C36 121.1(7) . . ?
C24 C23 C22 118.7(8) . . ?
C32 N31 C36 118.1(6) . . ?
C32 N31 Tb1 119.0(5) . . ?
C36 N31 Tb1 122.2(5) . . ?
N31 C32 C33 123.4(7) . . ?
C34 C33 C32 117.4(7) . . ?
C33 C34 C35 120.6(8) . . ?
C34 C35 C36 118.7(7) . . ?
N31 C36 C35 121.7(7) . . ?
N31 C36 C22 116.1(6) . . ?
C35 C36 C22 122.2(6) . . ?
C42 N41 C46 118.2(6) . . ?
C42 N41 Tb1 120.6(4) . . ?
C46 N41 Tb1 121.1(4) . . ?
N41 C42 C43 123.3(7) . . ?
C44 C43 C42 119.0(7) . . ?
C43 C44 C45 119.3(7) . . ?
C44 C45 C46 119.5(7) . . ?
N41 C46 C45 120.6(6) . . ?
N41 C46 C52 117.8(6) . . ?
C45 C46 C52 121.6(6) . . ?
C52 N51 C56 118.7(5) . . ?
C52 N51 Tb1 121.1(4) . . ?
C56 N51 Tb1 119.8(4) . . ?
N51 C52 C53 121.1(6) . . ?
N51 C52 C46 116.3(5) . . ?
C53 C52 C46 122.6(6) . . ?
C54 C53 C52 121.0(7) . . ?
C53 C54 C55 118.2(6) . . ?
C54 C55 C56 119.8(7) . . ?
N51 C56 C55 121.1(6) . . ?
N51 C56 C62 117.8(5) . . ?
C55 C56 C62 121.1(6) . . ?
C66 N61 C62 117.5(6) . . ?
C66 N61 Tb1 119.4(5) . . ?
C62 N61 Tb1 120.4(4) . . ?
N61 C62 C63 122.0(7) . . ?
N61 C62 C56 116.6(6) . . ?
C63 C62 C56 121.2(6) . . ?
C62 C63 C64 120.2(8) . . ?
C65 C64 C63 117.9(8) . . ?
C64 C65 C66 119.3(8) . . ?
N61 C66 C65 123.1(8) . . ?
O61 TB2 O52 81.4(2) . . ?
O61 TB2 O32 74.6(2) . . ?
O52 TB2 O32 122.22(18) . . ?
O61 TB2 N81 136.8(2) . . ?
O52 TB2 N81 140.58(19) . . ?
O32 TB2 N81 72.39(18) . . ?
O61 TB2 O42 140.9(2) . . ?
O52 TB2 O42 74.3(2) . . ?
O32 TB2 O42 144.5(2) . . ?
N81 TB2 O42 76.5(2) . . ?
O61 TB2 O51 70.9(2) . . ?
O52 TB2 O51 50.74(18) . . ?
O32 TB2 O51 145.43(18) . . ?
N81 TB2 O51 137.51(19) . . ?
O42 TB2 O51 70.0(2) . . ?
O61 TB2 N91 136.4(2) . . ?
O52 TB2 N91 80.24(19) . . ?
O32 TB2 N91 82.57(19) . . ?
N81 TB2 N91 64.75(19) . . ?
O42 TB2 N91 68.9(2) . . ?
O51 TB2 N91 122.37(19) . . ?
O61 TB2 N71 78.3(2) . . ?
O52 TB2 N71 152.01(19) . . ?
O32 TB2 N71 70.12(18) . . ?
N81 TB2 N71 64.8(2) . . ?
O42 TB2 N71 111.0(2) . . ?
O51 TB2 N71 103.9(2) . . ?
N91 TB2 N71 127.7(2) . . ?
O61 TB2 O41 111.6(2) . . ?
O52 TB2 O41 106.5(2) . . ?
O32 TB2 O41 131.07(19) . . ?
N81 TB2 O41 72.61(18) . . ?
O42 TB2 O41 50.1(2) . . ?
O51 TB2 O41 66.0(2) . . ?
N91 TB2 O41 111.4(2) . . ?
N71 TB2 O41 64.5(2) . . ?
O61 TB2 O31 67.7(2) . . ?
O52 TB2 O31 73.4(2) . . ?
O32 TB2 O31 49.0(2) . . ?
N81 TB2 O31 107.9(2) . . ?
O42 TB2 O31 130.3(2) . . ?
O51 TB2 O31 113.6(2) . . ?
N91 TB2 O31 69.2(2) . . ?
N71 TB2 O31 115.3(2) . . ?
O41 TB2 O31 179.37(18) . . ?
N33 O31 TB2 93.0(5) . . ?
N33 O32 TB2 101.5(5) . . ?
O34 N33 O31 123.3(8) . . ?
O34 N33 O32 120.5(9) . . ?
O31 N33 O32 116.2(8) . . ?
N43 O41 TB2 95.6(5) . . ?
O44 N43 O41 123.0(9) . . ?
O44 N43 O42 120.7(8) . . ?
O41 N43 O42 116.3(7) . . ?
N43 O42 TB2 97.5(5) . . ?
N53 O52 TB2 98.0(4) . . ?
N53 O51 TB2 95.7(4) . . ?
O54 N53 O51 121.5(7) . . ?
O54 N53 O52 122.9(7) . . ?
O51 N53 O52 115.6(6) . . ?
N63 O61 TB2 141.9(5) . . ?
O62 N63 O64 119.4(8) . . ?
O62 N63 O61 115.7(9) . . ?
O64 N63 O61 124.4(7) . . ?
C82 N81 C86 119.4(6) . . ?
C82 N81 TB2 120.1(5) . . ?
C86 N81 TB2 119.7(5) . . ?
N81 C82 C83 121.0(7) . . ?
N81 C82 C92 116.4(6) . . ?
C83 C82 C92 122.5(7) . . ?
C82 C83 C84 120.1(8) . . ?
C83 C84 C85 118.8(8) . . ?
C86 C85 C84 119.3(8) . . ?
N81 C86 C85 121.2(8) . . ?
N81 C86 C72 116.3(6) . . ?
C85 C86 C72 122.4(7) . . ?
N91 C92 C93 121.3(7) . . ?
N91 C92 C82 116.8(6) . . ?
C93 C92 C82 121.9(7) . . ?
C94 C93 C92 120.0(8) . . ?
C93 C94 C95 118.8(7) . . ?
C94 C95 C96 119.3(8) . . ?
N91 C96 C95 122.8(8) . . ?
C96 N91 C92 117.8(6) . . ?
C96 N91 TB2 121.9(5) . . ?
C92 N91 TB2 120.3(5) . . ?
C72 N71 C76 117.2(7) . . ?
C72 N71 TB2 120.0(5) . . ?
C76 N71 TB2 122.5(5) . . ?
N71 C72 C73 121.4(8) . . ?
N71 C72 C86 117.2(6) . . ?
C73 C72 C86 121.4(8) . . ?
C74 C73 C72 118.8(9) . . ?
C75 C74 C73 120.1(8) . . ?
C76 C75 C74 118.2(9) . . ?
C75 C76 N71 124.2(9) . . ?
N100 C101 C102 178.2(13) . . ?
N200 C201 C202 178.8(14) . . ?

loop_
_geom_bond_atom_site_label_1
_geom_bond_atom_site_label_2
_geom_bond_distance
_geom_bond_site_symmetry_2
_geom_bond_publ_flag
Tb1 O22 2.462(5) . ?
Tb1 O11 2.479(5) . ?
Tb1 O12 2.539(6) . ?
Tb1 O21 2.541(6) . ?
Tb1 N31 2.542(6) . ?
Tb1 N41 2.563(6) . ?
Tb1 N11 2.567(6) . ?
Tb1 N61 2.585(6) . ?
Tb1 N51 2.585(5) . ?
Tb1 N21 2.586(6) . ?
O11 N13 1.276(7) . ?
N13 O14 1.232(8) . ?
N13 O12 1.266(8) . ?
O21 N23 1.256(8) . ?
O22 N23 1.278(8) . ?
N23 O24 1.209(9) . ?
N11 C12 1.337(10) . ?
N11 C16 1.343(9) . ?
C12 C13 1.394(12) . ?
C13 C14 1.360(16) . ?
C14 C15 1.370(18) . ?
C15 C16 1.395(12) . ?
C16 C26 1.488(12) . ?
N21 C22 1.341(10) . ?
N21 C26 1.355(9) . ?
C26 C25 1.381(10) . ?
C24 C25 1.370(14) . ?
C24 C23 1.377(13) . ?
C22 C23 1.397(10) . ?
C22 C36 1.489(10) . ?
N31 C32 1.336(9) . ?
N31 C36 1.339(8) . ?
C32 C33 1.385(11) . ?
C33 C34 1.360(11) . ?
C34 C35 1.372(12) . ?
C35 C36 1.383(11) . ?
N41 C42 1.336(9) . ?
N41 C46 1.345(8) . ?
C42 C43 1.367(11) . ?
C43 C44 1.361(11) . ?
C44 C45 1.364(11) . ?
C45 C46 1.405(10) . ?
C46 C52 1.473(9) . ?
N51 C52 1.340(8) . ?
N51 C56 1.355(8) . ?
C52 C53 1.384(9) . ?
C53 C54 1.357(11) . ?
C54 C55 1.374(11) . ?
C55 C56 1.392(9) . ?
C56 C62 1.494(10) . ?
N61 C66 1.341(9) . ?
N61 C62 1.342(8) . ?
C62 C63 1.363(10) . ?
C63 C64 1.386(12) . ?
C64 C65 1.364(13) . ?
C65 C66 1.372(12) . ?
TB2 O61 2.374(6) . ?
TB2 O52 2.466(6) . ?
TB2 O32 2.468(6) . ?
TB2 N81 2.513(6) . ?
TB2 O42 2.514(7) . ?
TB2 O51 2.520(6) . ?
TB2 N91 2.519(6) . ?
TB2 N71 2.528(6) . ?
TB2 O41 2.567(6) . ?
TB2 O31 2.645(7) . ?
O31 N33 1.248(10) . ?
O32 N33 1.255(8) . ?
N33 O34 1.226(10) . ?
O41 N43 1.255(9) . ?
N43 O44 1.225(10) . ?
N43 O42 1.278(10) . ?
O52 N53 1.268(8) . ?
O51 N53 1.257(8) . ?
O54 N53 1.229(8) . ?
O61 N63 1.239(9) . ?
N63 O62 1.208(10) . ?
N63 O64 1.230(10) . ?
N81 C82 1.349(9) . ?
N81 C86 1.353(9) . ?
C82 C83 1.371(11) . ?
C82 C92 1.489(10) . ?
C83 C84 1.373(13) . ?
C84 C85 1.388(13) . ?
C85 C86 1.375(11) . ?
C86 C72 1.485(11) . ?
C92 N91 1.343(9) . ?
C92 C93 1.393(10) . ?
C93 C94 1.357(12) . ?
C94 C95 1.367(12) . ?
C95 C96 1.371(11) . ?
C96 N91 1.345(10) . ?
N71 C72 1.336(10) . ?
N71 C76 1.358(10) . ?
C72 C73 1.406(11) . ?
C73 C74 1.372(14) . ?
C74 C75 1.360(15) . ?
C75 C76 1.357(12) . ?
N100 C101 1.131(13) . ?
C101 C102 1.417(15) . ?
N200 C201 1.116(14) . ?
C201 C202 1.466(17) . ?
